data_4324885
loop_
_publ_author_name
'Christopher S. Fewox'
'Abraham Clearfield'
'Aaron J. Celestian'

_publ_section_title
;
 In Situ X-ray Diffraction Study of Cesium Exchange in Synthetic Umbite
;
_journal_name_full 'Inorganic Chemistry'
_journal_page_first 3596
_journal_page_last 3604
_journal_paper_doi 10.1021/ic102546w
_journal_volume 50
_journal_year 2011
_chemical_formula_sum 'Cs1.37 K0.45 O9.98 Si3 Zr'
_chemical_formula_weight 535.18
_space_group_IT_number 19
_symmetry_cell_setting orthorhombic
_symmetry_space_group_name_Hall 'P 2ac 2ab'
_symmetry_space_group_name_H-M 'P 21 21 21'
_audit_author_name 'Chris Fewox'
_audit_creation_date 2007-07-25T08:57
_audit_creation_method 'from EXP file using GSAS2CIF'
_audit_update_record ' 2007-07-25T08:57  Initial CIF as created by GSAS2CIF'
_cell_angle_alpha 90.0
_cell_angle_beta 90.0
_cell_angle_gamma 90.0
_cell_formula_units_Z 4
_cell_length_a 10.6668(8)
_cell_length_b 13.5821(11)
_cell_length_c 7.3946(6)
_cell_volume 1071.31(15)
_computing_structure_refinement GSAS
_diffrn_radiation_polarisn_ratio 0.93
_diffrn_radiation_probe x-ray
_exptl_absorpt_correction_T_max 1.00000
_exptl_absorpt_correction_T_min 1.00000
_exptl_absorpt_process_details
;   GSAS Absorption/surface roughness correction: function number 0
 No correction is applied.
;
_pd_block_id 2007-07-25T08:57|G3|Chris_Fewox|bnl
_pd_calc_method 'Rietveld Refinement'
_pd_meas_2theta_range_inc 0.02
_pd_meas_2theta_range_max 31.99
_pd_meas_2theta_range_min 0.01
_pd_phase_name HCsZrTS
_pd_proc_2theta_range_inc 0.02
_pd_proc_2theta_range_max 31.99
_pd_proc_2theta_range_min 0.01
_pd_proc_info_datetime 2007-07-25T08:57:56
_pd_proc_ls_background_function
;   GSAS Background function number 1 with 36 terms.
 Shifted Chebyshev function of 1st kind
      1:    828.879     2:   -294.380     3:   -90.9886     4:    16.4811    
      5:    20.7225     6:    6.59259     7:   -27.6240     8:   -19.9816    
      9:    6.81626    10:   -1.58052    11:   -10.1479    12:   -7.16757    
     13:   0.105962    14:    8.62151    15:    3.77936    16:   -4.91964    
     17:   -4.06335    18:    4.59015    19:    4.50065    20:   -1.41831    
     21:   -5.95283    22:   -1.21673    23:    7.65037    24:    6.16445    
     25:    3.04725    26:   -1.12686    27:   -1.90076    28:    2.35737    
     29:   -2.39381    30:   -2.40044    31:   0.144228    32:   0.984286    
     33:   -1.68113    34:   0.306631    35:  -0.216961    36:    4.25553    
;
_pd_proc_ls_peak_cutoff 0.01000
_pd_proc_ls_profile_function
;
 CW Profile function number 3 with  19 terms
 Pseudovoigt profile coefficients as parameterized in
 P. Thompson, D.E. Cox & J.B. Hastings (1987). J. Appl. Cryst.,20,79-83.
 Asymmetry correction of L.W. Finger, D.E. Cox & A. P. Jephcoat (1994).
 J. Appl. Cryst.,27,892-900.
 Peak tails are ignored  where the intensity is below 0.0100 times the peak
   Aniso. broadening axis   0.0   0.0   1.0
;
_pd_proc_ls_prof_R_factor 0.0144
_pd_proc_ls_prof_wR_expected 0.0322
_pd_proc_ls_prof_wR_factor 0.0204
_refine_ls_goodness_of_fit_all 1.30
_refine_ls_matrix_type full
_refine_ls_number_parameters 104
_refine_ls_number_restraints 54
_refine_ls_R_Fsqd_factor 0.07031
_refine_ls_shift/su_max 0.05
_refine_ls_shift/su_mean 0.01
_reflns_d_resolution_high 2.121
_reflns_d_resolution_low 8.389
_reflns_limit_h_max 5
_reflns_limit_h_min 0
_reflns_limit_k_max 6
_reflns_limit_k_min 0
_reflns_limit_l_max 3
_reflns_limit_l_min 0
_reflns_number_total 170
_cod_data_source_file ic102546w_si_001_3.cif
_cod_data_source_block Cs_Umbite
_cod_depositor_comments
;
The following automatic conversions were performed:

'_geom_bond_publ_flag' value 'N' changed to 'n' according to the
built-in table from CIF Core dictionary named 'cif_core.dic' version
2.4.1 from 2010-06-29 (260 times).

'_geom_angle_publ_flag' value 'N'
changed to 'n' according to the built-in table from CIF Core
dictionary named 'cif_core.dic' version 2.4.1 from 2010-06-29 (1031
time).

Automatic conversion script
Id: cif_fix_values 1715 2011-07-08 13:25:40Z adriana 
;
_cod_database_code 4324885
_cod_database_fobs_code 4324885
_gsas_exptl_extinct_corr_t_min 1.00000
_gsas_exptl_extinct_corr_t_max 1.00000

loop_
_symmetry_equiv_pos_site_id
_symmetry_equiv_pos_as_xyz
1 +x,+y,+z
2 +x+1/2,-y+1/2,-z
3 -x,+y+1/2,-z+1/2
4 -x+1/2,-y,+z+1/2

loop_
_atom_site_type_symbol
_atom_site_label
_atom_site_fract_x
_atom_site_fract_y
_atom_site_fract_z
_atom_site_occupancy
_atom_site_thermal_displace_type
_atom_site_U_iso_or_equiv
_atom_site_symmetry_multiplicity
Zr ZR1 0.4490(9) 0.2105(6) 0.2480(27) 1.0 Uiso 0.04244 4
Si SI2 0.1527(11) 0.1788(9) 0.0581(17) 1.0 Uiso 0.008 4
Si SI3 0.0649(11) 0.0554(8) 0.7576(17) 1.0 Uiso 0.008 4
Si SI4 0.6620(11) 0.3229(9) 0.5370(17) 1.0 Uiso 0.008 4
O O5 0.4437(13) 0.3698(10) 0.248(4) 1.0 Uiso 0.004 4
O O6 0.3013(10) 0.2174(19) 0.074(4) 1.0 Uiso 0.004 4
O O7 0.4800(22) 0.0617(8) 0.258(5) 1.0 Uiso 0.004 4
O O8 0.5812(14) 0.2345(11) 0.4362(25) 1.0 Uiso 0.004 4
O O9 0.5672(14) 0.2350(11) 0.0397(24) 1.0 Uiso 0.004 4
O O10 0.3122(10) 0.2110(14) 0.4424(24) 1.0 Uiso 0.004 4
O O11 0.0963(11) 0.1591(16) 0.2631(13) 1.0 Uiso 0.004 4
O O12 0.1566(14) 0.0710(9) 0.5761(16) 1.0 Uiso 0.004 4
O O13 0.1505(15) 0.0729(9) 0.9444(16) 1.0 Uiso 0.004 4
Cs Cs14 0.9490(7) 0.4174(5) 0.251(6) 1.0 Uiso 0.0601(31) 4
Cs Cs15 0.3198(12) 0.3624(9) -0.2661(23) 0.22965 Uiso 0.143(14) 4
K K15 0.3198(12) 0.3624(9) -0.2661(23) 0.35289 Uiso 0.143(14) 4
O Ow1 -0.216(4) -0.0417(13) 0.0542(31) 0.80207 Uiso 0.266(32) 4
O Ow3 0.3198(12) 0.3624(9) -0.2661(23) 0.17878 Uiso 0.143(14) 4
K K16 -0.216(4) -0.0417(13) 0.0542(31) 0.09779 Uiso 0.266(32) 4
Cs Cs16 -0.216(4) -0.0417(13) 0.0542(31) 0.14271 Uiso 0.266(32) 4

loop_
_atom_type_symbol
_atom_type_number_in_cell
_atom_type_scat_dispersion_real
_atom_type_scat_dispersion_imag
_atom_type_scat_Cromer_Mann_a1
_atom_type_scat_Cromer_Mann_a2
_atom_type_scat_Cromer_Mann_a3
_atom_type_scat_Cromer_Mann_a4
_atom_type_scat_Cromer_Mann_b1
_atom_type_scat_Cromer_Mann_b2
_atom_type_scat_Cromer_Mann_b3
_atom_type_scat_Cromer_Mann_b4
_atom_type_scat_Cromer_Mann_c
_atom_type_scat_source
Zr 4.0 0.000 0.000 17.8765 1.27618 10.9480 11.9160 5.41732 0.11762 3.65721 87.6627 2.06929 International_Tables_Vol_C
Si 12.0 0.000 0.000 6.29150 2.43860 3.03530 32.3337 1.98910 0.67850 1.54100 81.6937 1.14070 International_Tables_Vol_C
O 39.923 0.000 0.000 3.04850 13.2771 2.28680 5.70110 1.54630 0.32390 0.86700 32.9089 0.25080 International_Tables_Vol_C
Cs 5.489 0.000 0.000 20.3892 3.56900 19.1062 0.31070 10.6620 24.3879 1.49530 213.904 3.33520 International_Tables_Vol_C
K 1.803 0.000 0.000 8.21860 12.7949 7.43980 0.77480 1.05190 213.187 0.86590 41.6841 1.42280 International_Tables_Vol_C

loop_
_diffrn_radiation_wavelength
_diffrn_radiation_wavelength_wt
_diffrn_radiation_type
_diffrn_radiation_wavelength_id
0.922100 1.000 K\a~1~ 1
0.922100 1.000 K\a~2~ 2

loop_
_geom_angle_atom_site_label_1
_geom_angle_atom_site_label_2
_geom_angle_atom_site_label_3
_geom_angle
_geom_angle_site_symmetry_1
_geom_angle_site_symmetry_3
_geom_angle_publ_flag
O5 ZR1 O6 86.2(10) 1_555 1_555 n
O5 ZR1 O7 171.9(10) 1_555 1_555 n
O5 ZR1 O8 81.7(8) 1_555 1_555 n
O5 ZR1 O9 81.5(9) 1_555 1_555 n
O5 ZR1 O10 88.7(9) 1_555 1_555 n
O5 ZR1 Cs14 115.2(10) 1_555 2_455 n
O5 ZR1 Cs14 115.1(10) 1_555 2_456 n
O5 ZR1 Cs15 105.5(5) 1_555 2_555 n
O5 ZR1 Cs16 123.4(8) 1_555 4_555 n
O6 ZR1 O7 101.2(13) 1_555 1_555 n
O6 ZR1 O8 166.9(10) 1_555 1_555 n
O6 ZR1 O9 89.7(11) 1_555 1_555 n
O6 ZR1 O10 83.8(8) 1_555 1_555 n
O6 ZR1 Cs14 56.5(8) 1_555 2_455 n
O6 ZR1 Cs14 126.2(8) 1_555 2_456 n
O6 ZR1 Cs15 141.5(10) 1_555 2_555 n
O6 ZR1 Cs16 150.4(9) 1_555 4_555 n
O7 ZR1 O8 91.2(11) 1_555 1_555 n
O7 ZR1 O9 95.2(12) 1_555 1_555 n
O7 ZR1 O10 95.3(12) 1_555 1_555 n
O7 ZR1 Cs14 67.3(12) 1_555 2_455 n
O7 ZR1 Cs14 63.1(12) 1_555 2_456 n
O7 ZR1 Cs15 66.6(7) 1_555 2_555 n
O7 ZR1 Cs16 49.3(10) 1_555 4_555 n
O8 ZR1 O9 93.6(8) 1_555 1_555 n
O8 ZR1 O10 90.8(10) 1_555 1_555 n
O8 ZR1 Cs14 134.1(7) 1_555 2_455 n
O8 ZR1 Cs14 56.0(6) 1_555 2_456 n
O8 ZR1 Cs15 48.4(6) 1_555 2_555 n
O8 ZR1 Cs16 42.0(6) 1_555 4_555 n
O9 ZR1 O10 168.5(9) 1_555 1_555 n
O9 ZR1 Cs14 51.7(6) 1_555 2_455 n
O9 ZR1 Cs14 139.6(6) 1_555 2_456 n
O9 ZR1 Cs15 57.3(6) 1_555 2_555 n
O9 ZR1 Cs16 94.4(7) 1_555 4_555 n
O10 ZR1 Cs14 129.5(6) 1_555 2_455 n
O10 ZR1 Cs14 50.7(6) 1_555 2_456 n
O10 ZR1 Cs15 132.0(8) 1_555 2_555 n
O10 ZR1 Cs16 96.0(8) 1_555 4_555 n
Cs14 ZR1 Cs14 129.67(28) 2_455 2_456 n
Cs14 ZR1 Cs15 85.8(4) 2_455 2_555 n
Cs14 ZR1 Cs16 104.4(4) 2_455 4_555 n
Cs14 ZR1 Cs15 82.4(4) 2_456 2_555 n
Cs14 ZR1 Cs16 45.3(5) 2_456 4_555 n
Cs15 ZR1 Cs16 37.9(5) 2_555 4_555 n
O6 SI2 O9 109.4(12) 1_555 2_455 n
O6 SI2 O11 109.3(12) 1_555 1_555 n
O6 SI2 O13 108.7(12) 1_555 1_554 n
O6 SI2 Cs14 120.9(10) 1_555 3_645 n
O6 SI2 Cs15 53.8(10) 1_555 1_555 n
O6 SI2 Cs15 151.3(11) 1_555 2_455 n
O9 SI2 O11 108.4(11) 2_455 1_555 n
O9 SI2 O13 112.5(10) 2_455 1_554 n
O9 SI2 Cs14 129.7(8) 2_455 3_645 n
O9 SI2 Cs15 61.9(7) 2_455 1_555 n
O9 SI2 Cs15 76.8(7) 2_455 2_455 n
O11 SI2 O13 108.6(11) 1_555 1_554 n
O11 SI2 Cs14 55.3(10) 1_555 3_645 n
O11 SI2 Cs15 146.7(9) 1_555 1_555 n
O11 SI2 Cs15 44.4(6) 1_555 2_455 n
O13 SI2 Cs14 53.4(8) 1_554 3_645 n
O13 SI2 Cs15 104.4(7) 1_554 1_555 n
O13 SI2 Cs15 93.6(7) 1_554 2_455 n
Cs14 SI2 Cs15 156.5(6) 3_645 1_555 n
Cs14 SI2 Cs15 58.96(31) 3_645 2_455 n
Cs15 SI2 Cs15 138.6(4) 1_555 2_455 n
O5 SI3 O7 111.4(11) 2_456 4_555 n
O5 SI3 O12 111.1(12) 2_456 1_555 n
O5 SI3 O13 111.3(12) 2_456 1_555 n
O5 SI3 Cs16 67.9(9) 2_456 1_556 n
O5 SI3 Cs16 44.8(8) 2_456 4_455 n
O7 SI3 O12 107.0(15) 4_555 1_555 n
O7 SI3 O13 106.9(15) 4_555 1_555 n
O7 SI3 Cs16 57.2(12) 4_555 1_556 n
O7 SI3 Cs16 71.9(10) 4_555 4_455 n
O12 SI3 O13 109.0(9) 1_555 1_555 n
O12 SI3 Cs16 158.9(8) 1_555 1_556 n
O12 SI3 Cs16 104.3(8) 1_555 4_455 n
O13 SI3 Cs16 90.2(8) 1_555 1_556 n
O13 SI3 Cs16 145.2(9) 1_555 4_455 n
Cs16 SI3 Cs16 59.25(29) 1_556 4_455 n
O8 SI4 O10 109.9(11) 1_555 2_556 n
O8 SI4 O11 106.8(11) 1_555 2_556 n
O8 SI4 O12 112.6(10) 1_555 2_556 n
O8 SI4 Cs14 113.6(9) 1_555 1_555 n
O8 SI4 Cs14 131.0(8) 1_555 4_665 n
O8 SI4 Cs15 77.5(7) 1_555 1_556 n
O8 SI4 Cs15 59.4(7) 1_555 2_555 n
O8 SI4 K15 59.4(7) 1_555 2_555 n
O8 SI4 Cs16 51.4(8) 1_555 4_555 n
O10 SI4 O11 111.4(10) 2_556 2_556 n
O10 SI4 O12 108.4(10) 2_556 2_556 n
O10 SI4 Cs14 52.7(8) 2_556 1_555 n
O10 SI4 Cs14 119.0(8) 2_556 4_665 n
O10 SI4 Cs15 152.2(9) 2_556 1_556 n
O10 SI4 Cs15 54.2(7) 2_556 2_555 n
O10 SI4 K15 54.2(7) 2_556 2_555 n
O10 SI4 Cs16 65.3(10) 2_556 4_555 n
O11 SI4 O12 107.8(11) 2_556 2_556 n
O11 SI4 Cs14 139.6(9) 2_556 1_555 n
O11 SI4 Cs14 52.9(10) 2_556 4_665 n
O11 SI4 Cs15 42.4(6) 2_556 1_556 n
O11 SI4 Cs15 142.4(10) 2_556 2_555 n
O11 SI4 K15 142.4(10) 2_556 2_555 n
O11 SI4 Cs16 100.4(10) 2_556 4_555 n
O12 SI4 Cs14 58.4(7) 2_556 1_555 n
O12 SI4 Cs14 55.4(8) 2_556 4_665 n
O12 SI4 Cs15 92.0(7) 2_556 1_556 n
O12 SI4 Cs15 109.8(7) 2_556 2_555 n
O12 SI4 K15 109.8(7) 2_556 2_555 n
O12 SI4 Cs16 151.2(8) 2_556 4_555 n
Cs14 SI4 Cs14 98.83(30) 1_555 4_665 n
Cs14 SI4 Cs15 150.3(4) 1_555 1_556 n
Cs14 SI4 Cs15 64.5(4) 1_555 2_555 n
Cs14 SI4 K15 64.5(4) 1_555 2_555 n
Cs14 SI4 Cs16 102.9(7) 1_555 4_555 n
Cs14 SI4 Cs15 57.91(29) 4_665 1_556 n
Cs14 SI4 Cs15 163.0(6) 4_665 2_555 n
Cs14 SI4 K15 163.0(6) 4_665 2_555 n
Cs14 SI4 Cs16 153.2(7) 4_665 4_555 n
Cs15 SI4 Cs15 136.3(4) 1_556 2_555 n
Cs15 SI4 K15 136.3(4) 1_556 2_555 n
Cs15 SI4 Cs16 105.0(7) 1_556 4_555 n
Cs15 SI4 K15 0.0 2_555 2_555 n
Cs15 SI4 Cs16 42.6(5) 2_555 4_555 n
K15 SI4 Cs16 42.6(5) 2_555 4_555 n
ZR1 O5 SI3 126.6(9) 1_555 2_556 n
ZR1 O5 K16 114.3(9) 1_555 3_555 n
ZR1 O5 Cs16 114.3(9) 1_555 3_555 n
SI3 O5 K16 113.1(10) 2_556 3_555 n
SI3 O5 Cs16 113.1(10) 2_556 3_555 n
K16 O5 Cs16 0.0 3_555 3_555 n
ZR1 O6 SI2 139.8(16) 1_555 1_555 n
ZR1 O6 Cs14 93.6(8) 1_555 2_455 n
ZR1 O6 Cs15 118.5(9) 1_555 1_555 n
ZR1 O6 K15 118.5(9) 1_555 1_555 n
SI2 O6 Cs14 102.7(12) 1_555 2_455 n
SI2 O6 Cs15 101.2(11) 1_555 1_555 n
SI2 O6 K15 101.2(11) 1_555 1_555 n
Cs14 O6 Cs15 75.3(7) 2_455 1_555 n
Cs14 O6 K15 75.3(7) 2_455 1_555 n
Cs15 O6 K15 0.0 1_555 1_555 n
ZR1 O7 SI3 153.8(15) 1_555 4_554 n
ZR1 O7 Cs16 103.0(11) 1_555 4_555 n
SI3 O7 Cs16 98.1(13) 4_554 4_555 n
ZR1 O8 SI4 142.7(10) 1_555 1_555 n
ZR1 O8 Cs14 94.7(8) 1_555 2_456 n
ZR1 O8 Cs15 103.0(8) 1_555 2_555 n
ZR1 O8 K15 103.0(8) 1_555 2_555 n
ZR1 O8 K16 112.5(9) 1_555 4_555 n
ZR1 O8 Cs16 112.5(9) 1_555 4_555 n
SI4 O8 Cs14 110.5(10) 1_555 2_456 n
SI4 O8 Cs15 93.6(8) 1_555 2_555 n
SI4 O8 K15 93.6(8) 1_555 2_555 n
SI4 O8 K16 104.1(10) 1_555 4_555 n
SI4 O8 Cs16 104.1(10) 1_555 4_555 n
Cs14 O8 Cs15 110.8(5) 2_456 2_555 n
Cs14 O8 K15 110.8(5) 2_456 2_555 n
Cs14 O8 K16 59.4(7) 2_456 4_555 n
Cs14 O8 Cs16 59.4(7) 2_456 4_555 n
Cs15 O8 K15 0.0 2_555 2_555 n
Cs15 O8 K16 51.9(7) 2_555 4_555 n
Cs15 O8 Cs16 51.9(7) 2_555 4_555 n
K15 O8 K16 51.9(7) 2_555 4_555 n
K15 O8 Cs16 51.9(7) 2_555 4_555 n
K16 O8 Cs16 0.0 4_555 4_555 n
ZR1 O9 SI2 142.8(11) 1_555 2_555 n
ZR1 O9 Cs14 99.1(8) 1_555 2_455 n
ZR1 O9 Cs15 93.1(7) 1_555 2_555 n
SI2 O9 Cs14 112.1(11) 2_555 2_455 n
SI2 O9 Cs15 93.0(8) 2_555 2_555 n
Cs14 O9 Cs15 112.5(5) 2_455 2_555 n
ZR1 O10 SI4 138.1(12) 1_555 2_456 n
ZR1 O10 Cs14 99.7(8) 1_555 2_456 n
ZR1 O10 Cs15 119.4(8) 1_555 1_556 n
ZR1 O10 K15 119.4(8) 1_555 1_556 n
ZR1 O10 Cs16 102.5(9) 1_555 3_555 n
SI4 O10 Cs14 102.8(9) 2_456 2_456 n
SI4 O10 Cs15 98.6(8) 2_456 1_556 n
SI4 O10 K15 98.6(8) 2_456 1_556 n
SI4 O10 Cs16 89.0(10) 2_456 3_555 n
Cs14 O10 Cs15 81.5(7) 2_456 1_556 n
Cs14 O10 K15 81.5(7) 2_456 1_556 n
Cs14 O10 Cs16 130.4(8) 2_456 3_555 n
Cs15 O10 K15 0.0 1_556 1_556 n
Cs15 O10 Cs16 48.9(6) 1_556 3_555 n
K15 O10 Cs16 48.9(6) 1_556 3_555 n
SI2 O11 SI4 129.9(10) 1_555 2_456 n
SI2 O11 Cs14 100.6(11) 1_555 3_645 n
SI2 O11 Cs15 112.7(7) 1_555 2_455 n
SI2 O11 K15 112.7(7) 1_555 2_455 n
SI4 O11 Cs14 103.7(11) 2_456 3_645 n
SI4 O11 Cs15 115.4(7) 2_456 2_455 n
SI4 O11 K15 115.4(7) 2_456 2_455 n
Cs14 O11 Cs15 76.0(5) 3_645 2_455 n
Cs14 O11 K15 76.0(5) 3_645 2_455 n
Cs15 O11 K15 0.0 2_455 2_455 n
SI3 O12 SI4 122.1(10) 1_555 2_456 n
SI3 O12 Cs14 104.1(9) 1_555 2_456 n
SI3 O12 Cs14 107.5(8) 1_555 3_645 n
SI4 O12 Cs14 96.8(8) 2_456 2_456 n
SI4 O12 Cs14 100.7(8) 2_456 3_645 n
Cs14 O12 Cs14 127.3(6) 2_456 3_645 n
SI2 O13 SI3 123.2(10) 1_556 1_555 n
SI2 O13 Cs14 99.4(8) 1_556 2_456 n
SI2 O13 Cs14 102.4(8) 1_556 3_646 n
SI3 O13 Cs14 99.2(9) 1_555 2_456 n
SI3 O13 Cs14 107.5(9) 1_555 3_646 n
Cs14 O13 Cs14 127.2(6) 2_456 3_646 n
ZR1 Cs14 ZR1 129.67(28) 2_555 2_556 n
ZR1 Cs14 SI2 134.6(8) 2_555 3_655 n
ZR1 Cs14 SI4 110.3(4) 2_555 1_555 n
ZR1 Cs14 SI4 91.0(8) 2_555 4_664 n
ZR1 Cs14 O6 29.9(5) 2_555 2_555 n
ZR1 Cs14 O8 110.9(5) 2_555 2_556 n
ZR1 Cs14 O9 29.2(5) 2_555 2_555 n
ZR1 Cs14 O10 114.0(5) 2_555 2_556 n
ZR1 Cs14 O11 113.1(10) 2_555 3_655 n
ZR1 Cs14 O12 111.2(6) 2_555 2_556 n
ZR1 Cs14 O12 67.4(8) 2_555 3_655 n
ZR1 Cs14 O13 69.0(7) 2_555 2_556 n
ZR1 Cs14 O13 154.1(7) 2_555 3_656 n
ZR1 Cs14 Cs15 122.77(31) 2_555 1_656 n
ZR1 Cs14 Cs15 67.9(5) 2_555 2_555 n
ZR1 Cs14 Cs15 107.4(8) 2_555 4_665 n
ZR1 Cs14 K15 67.9(5) 2_555 2_555 n
ZR1 Cs14 K15 107.4(8) 2_555 4_665 n
ZR1 Cs14 Ow1 118.4(8) 2_555 3_655 n
ZR1 Cs14 K16 73.1(7) 2_555 2_655 n
ZR1 Cs14 K16 118.4(8) 2_555 3_655 n
ZR1 Cs14 Cs16 73.1(7) 2_555 2_655 n
ZR1 Cs14 Cs16 118.4(8) 2_555 3_655 n
ZR1 Cs14 SI2 93.3(8) 2_556 3_655 n
ZR1 Cs14 SI4 51.3(5) 2_556 1_555 n
ZR1 Cs14 SI4 136.5(8) 2_556 4_664 n
ZR1 Cs14 O6 114.3(6) 2_556 2_555 n
ZR1 Cs14 O8 29.3(4) 2_556 2_556 n
ZR1 Cs14 O9 109.3(5) 2_556 2_555 n
ZR1 Cs14 O10 29.6(4) 2_556 2_556 n
ZR1 Cs14 O11 116.7(10) 2_556 3_655 n
ZR1 Cs14 O12 71.2(7) 2_556 2_556 n
ZR1 Cs14 O12 155.3(7) 2_556 3_655 n
ZR1 Cs14 O13 113.0(6) 2_556 2_556 n
ZR1 Cs14 O13 69.6(8) 2_556 3_656 n
ZR1 Cs14 Cs15 48.7(4) 2_556 1_656 n
ZR1 Cs14 Cs15 64.9(5) 2_556 2_555 n
ZR1 Cs14 Cs15 111.0(8) 2_556 4_665 n
ZR1 Cs14 K15 64.9(5) 2_556 2_555 n
ZR1 Cs14 K15 111.0(8) 2_556 4_665 n
ZR1 Cs14 Ow1 70.8(8) 2_556 3_655 n
ZR1 Cs14 K16 127.4(6) 2_556 2_655 n
ZR1 Cs14 K16 70.8(8) 2_556 3_655 n
ZR1 Cs14 Cs16 127.4(6) 2_556 2_655 n
ZR1 Cs14 Cs16 70.8(8) 2_556 3_655 n
SI2 Cs14 SI4 83.6(6) 3_655 1_555 n
SI2 Cs14 SI4 43.88(26) 3_655 4_664 n
SI2 Cs14 O6 127.2(6) 3_655 2_555 n
SI2 Cs14 O8 114.5(11) 3_655 2_556 n
SI2 Cs14 O9 155.9(10) 3_655 2_555 n
SI2 Cs14 O10 96.4(9) 3_655 2_556 n
SI2 Cs14 O11 24.14(29) 3_655 3_655 n
SI2 Cs14 O12 64.6(4) 3_655 2_556 n
SI2 Cs14 O12 67.19(31) 3_655 3_655 n
SI2 Cs14 O13 82.21(30) 3_655 2_556 n
SI2 Cs14 O13 24.19(28) 3_655 3_656 n
SI2 Cs14 Cs15 95.2(7) 3_655 1_656 n
SI2 Cs14 Cs15 137.5(7) 3_655 2_555 n
SI2 Cs14 Cs15 59.74(31) 3_655 4_665 n
SI2 Cs14 K15 137.5(7) 3_655 2_555 n
SI2 Cs14 K15 59.74(31) 3_655 4_665 n
SI2 Cs14 Ow1 86.0(7) 3_655 3_655 n
SI2 Cs14 K16 93.4(4) 3_655 2_655 n
SI2 Cs14 K16 86.0(7) 3_655 3_655 n
SI2 Cs14 Cs16 93.4(4) 3_655 2_655 n
SI2 Cs14 Cs16 86.0(7) 3_655 3_655 n
SI4 Cs14 SI4 105.49(26) 1_555 4_664 n
SI4 Cs14 O6 81.0(4) 1_555 2_555 n
SI4 Cs14 O8 76.1(7) 1_555 2_556 n
SI4 Cs14 O9 116.8(4) 1_555 2_555 n
SI4 Cs14 O10 24.51(32) 1_555 2_556 n
SI4 Cs14 O11 103.1(5) 1_555 3_655 n
SI4 Cs14 O12 24.89(32) 1_555 2_556 n
SI4 Cs14 O12 109.0(4) 1_555 3_655 n
SI4 Cs14 O13 61.72(31) 1_555 2_556 n
SI4 Cs14 O13 65.7(6) 1_555 3_656 n
SI4 Cs14 Cs15 99.8(8) 1_555 1_656 n
SI4 Cs14 Cs15 54.10(33) 1_555 2_555 n
SI4 Cs14 Cs15 139.8(9) 1_555 4_665 n
SI4 Cs14 K15 54.10(33) 1_555 2_555 n
SI4 Cs14 K15 139.8(9) 1_555 4_665 n
SI4 Cs14 Ow1 120.1(13) 1_555 3_655 n
SI4 Cs14 K16 176.5(8) 1_555 2_655 n
SI4 Cs14 K16 120.1(13) 1_555 3_655 n
SI4 Cs14 Cs16 176.5(8) 1_555 2_655 n
SI4 Cs14 Cs16 120.1(13) 1_555 3_655 n
SI4 Cs14 O6 93.2(9) 4_664 2_555 n
SI4 Cs14 O8 156.3(10) 4_664 2_556 n
SI4 Cs14 O9 114.3(11) 4_664 2_555 n
SI4 Cs14 O10 128.1(5) 4_664 2_556 n
SI4 Cs14 O11 23.42(30) 4_664 3_655 n
SI4 Cs14 O12 80.60(31) 4_664 2_556 n
SI4 Cs14 O12 23.91(28) 4_664 3_655 n
SI4 Cs14 O13 62.6(4) 4_664 2_556 n
SI4 Cs14 O13 67.07(30) 4_664 3_656 n
SI4 Cs14 Cs15 126.6(4) 4_664 1_656 n
SI4 Cs14 Cs15 136.9(6) 4_664 2_555 n
SI4 Cs14 Cs15 60.03(32) 4_664 4_665 n
SI4 Cs14 K15 136.9(6) 4_664 2_555 n
SI4 Cs14 K15 60.03(32) 4_664 4_665 n
SI4 Cs14 Ow1 106.4(4) 4_664 3_655 n
SI4 Cs14 K16 73.3(6) 4_664 2_655 n
SI4 Cs14 K16 106.4(4) 4_664 3_655 n
SI4 Cs14 Cs16 73.3(6) 4_664 2_655 n
SI4 Cs14 Cs16 106.4(4) 4_664 3_655 n
O6 Cs14 O8 110.2(5) 2_555 2_556 n
O6 Cs14 O9 50.8(6) 2_555 2_555 n
O6 Cs14 O10 89.8(5) 2_555 2_556 n
O6 Cs14 O11 116.2(10) 2_555 3_655 n
O6 Cs14 O12 82.2(4) 2_555 2_556 n
O6 Cs14 O12 70.9(9) 2_555 3_655 n
O6 Cs14 O13 46.2(5) 2_555 2_556 n
O6 Cs14 O13 133.1(4) 2_555 3_656 n
O6 Cs14 Cs15 137.2(4) 2_555 1_656 n
O6 Cs14 Cs15 50.0(5) 2_555 2_555 n
O6 Cs14 Cs15 133.2(12) 2_555 4_665 n
O6 Cs14 K15 50.0(5) 2_555 2_555 n
O6 Cs14 K15 133.2(12) 2_555 4_665 n
O6 Cs14 Ow1 144.3(8) 2_555 3_655 n
O6 Cs14 K16 102.2(10) 2_555 2_655 n
O6 Cs14 K16 144.3(8) 2_555 3_655 n
O6 Cs14 Cs16 102.2(10) 2_555 2_655 n
O6 Cs14 Cs16 144.3(8) 2_555 3_655 n
O8 Cs14 O9 84.4(4) 2_556 2_555 n
O8 Cs14 O10 51.7(6) 2_556 2_556 n
O8 Cs14 O11 132.9(11) 2_556 3_655 n
O8 Cs14 O12 98.9(10) 2_556 2_556 n
O8 Cs14 O12 174.9(7) 2_556 3_655 n
O8 Cs14 O13 132.9(6) 2_556 2_556 n
O8 Cs14 O13 93.4(11) 2_556 3_656 n
O8 Cs14 Cs15 32.9(4) 2_556 1_656 n
O8 Cs14 Cs15 63.5(4) 2_556 2_555 n
O8 Cs14 Cs15 103.1(6) 2_556 4_665 n
O8 Cs14 K15 63.5(4) 2_556 2_555 n
O8 Cs14 K15 103.1(6) 2_556 4_665 n
O8 Cs14 Ow1 55.8(6) 2_556 3_655 n
O8 Cs14 K16 103.7(5) 2_556 2_655 n
O8 Cs14 K16 55.8(6) 2_556 3_655 n
O8 Cs14 Cs16 103.7(5) 2_556 2_655 n
O8 Cs14 Cs16 55.8(6) 2_556 3_655 n
O9 Cs14 O10 107.3(5) 2_555 2_556 n
O9 Cs14 O11 131.8(12) 2_555 3_655 n
O9 Cs14 O12 129.8(6) 2_555 2_556 n
O9 Cs14 O12 92.8(11) 2_555 3_655 n
O9 Cs14 O13 95.9(9) 2_555 2_556 n
O9 Cs14 O13 176.0(7) 2_555 3_656 n
O9 Cs14 Cs15 93.8(4) 2_555 1_656 n
O9 Cs14 Cs15 63.3(4) 2_555 2_555 n
O9 Cs14 Cs15 102.9(7) 2_555 4_665 n
O9 Cs14 K15 63.3(4) 2_555 2_555 n
O9 Cs14 K15 102.9(7) 2_555 4_665 n
O9 Cs14 Ow1 93.6(6) 2_555 3_655 n
O9 Cs14 K16 66.6(6) 2_555 2_655 n
O9 Cs14 K16 93.6(6) 2_555 3_655 n
O9 Cs14 Cs16 66.6(6) 2_555 2_655 n
O9 Cs14 Cs16 93.6(6) 2_555 3_655 n
O10 Cs14 O11 119.6(9) 2_556 3_655 n
O10 Cs14 O12 48.6(5) 2_556 2_556 n
O10 Cs14 O12 133.4(4) 2_556 3_655 n
O10 Cs14 O13 84.2(4) 2_556 2_556 n
O10 Cs14 O13 73.6(9) 2_556 3_656 n
O10 Cs14 Cs15 77.9(7) 2_556 1_656 n
O10 Cs14 Cs15 46.8(4) 2_556 2_555 n
O10 Cs14 Cs15 137.0(12) 2_556 4_665 n
O10 Cs14 K15 46.8(4) 2_556 2_555 n
O10 Cs14 K15 137.0(12) 2_556 4_665 n
O10 Cs14 Ow1 100.3(12) 2_556 3_655 n
O10 Cs14 K16 155.3(8) 2_556 2_655 n
O10 Cs14 K16 100.3(12) 2_556 3_655 n
O10 Cs14 Cs16 155.3(8) 2_556 2_655 n
O10 Cs14 Cs16 100.3(12) 2_556 3_655 n
O11 Cs14 O12 80.3(4) 3_655 2_556 n
O11 Cs14 O12 47.2(4) 3_655 3_655 n
O11 Cs14 O13 79.5(4) 3_655 2_556 n
O11 Cs14 O13 48.30(35) 3_655 3_656 n
O11 Cs14 Cs15 105.4(6) 3_655 1_656 n
O11 Cs14 Cs15 151.7(4) 3_655 2_555 n
O11 Cs14 Cs15 47.84(30) 3_655 4_665 n
O11 Cs14 K15 151.7(4) 3_655 2_555 n
O11 Cs14 K15 47.84(30) 3_655 4_665 n
O11 Cs14 Ow1 88.4(5) 3_655 3_655 n
O11 Cs14 K16 74.4(5) 3_655 2_655 n
O11 Cs14 K16 88.4(5) 3_655 3_655 n
O11 Cs14 Cs16 74.4(5) 3_655 2_655 n
O11 Cs14 Cs16 88.4(5) 3_655 3_655 n
O12 Cs14 O12 86.2(4) 2_556 3_655 n
O12 Cs14 O13 46.64(31) 2_556 2_556 n
O12 Cs14 O13 53.7(5) 2_556 3_656 n
O12 Cs14 Cs15 115.8(10) 2_556 1_656 n
O12 Cs14 Cs15 73.7(4) 2_556 2_555 n
O12 Cs14 Cs15 124.3(5) 2_556 4_665 n
O12 Cs14 K15 73.7(4) 2_556 2_555 n
O12 Cs14 K15 124.3(5) 2_556 4_665 n
O12 Cs14 Ow1 129.6(14) 2_556 3_655 n
O12 Cs14 K16 153.6(6) 2_556 2_655 n
O12 Cs14 K16 129.6(14) 2_556 3_655 n
O12 Cs14 Cs16 153.6(6) 2_556 2_655 n
O12 Cs14 Cs16 129.6(14) 2_556 3_655 n
O12 Cs14 O13 51.6(5) 3_655 2_556 n
O12 Cs14 O13 89.20(35) 3_655 3_656 n
O12 Cs14 Cs15 143.52(33) 3_655 1_656 n
O12 Cs14 Cs15 119.0(8) 3_655 2_555 n
O12 Cs14 Cs15 73.3(5) 3_655 4_665 n
O12 Cs14 K15 119.0(8) 3_655 2_555 n
O12 Cs14 K15 73.3(5) 3_655 4_665 n
O12 Cs14 Ow1 120.3(6) 3_655 3_655 n
O12 Cs14 K16 71.2(7) 3_655 2_655 n
O12 Cs14 K16 120.3(6) 3_655 3_655 n
O12 Cs14 Cs16 71.2(7) 3_655 2_655 n
O12 Cs14 Cs16 120.3(6) 3_655 3_655 n
O13 Cs14 O13 87.99(32) 2_556 3_656 n
O13 Cs14 Cs15 161.5(9) 2_556 1_656 n
O13 Cs14 Cs15 74.71(35) 2_556 2_555 n
O13 Cs14 Cs15 122.4(6) 2_556 4_665 n
O13 Cs14 K15 74.71(35) 2_556 2_555 n
O13 Cs14 K15 122.4(6) 2_556 4_665 n
O13 Cs14 Ow1 167.8(5) 2_556 3_655 n
O13 Cs14 K16 119.7(11) 2_556 2_655 n
O13 Cs14 K16 167.8(5) 2_556 3_655 n
O13 Cs14 Cs16 119.7(11) 2_556 2_655 n
O13 Cs14 Cs16 167.8(5) 2_556 3_655 n
O13 Cs14 Cs15 82.6(8) 3_656 1_656 n
O13 Cs14 Cs15 118.6(9) 3_656 2_555 n
O13 Cs14 Cs15 74.4(5) 3_656 4_665 n
O13 Cs14 K15 118.6(9) 3_656 2_555 n
O13 Cs14 K15 74.4(5) 3_656 4_665 n
O13 Cs14 Ow1 82.5(9) 3_656 3_655 n
O13 Cs14 K16 110.9(4) 3_656 2_655 n
O13 Cs14 K16 82.5(9) 3_656 3_655 n
O13 Cs14 Cs16 110.9(4) 3_656 2_655 n
O13 Cs14 Cs16 82.5(9) 3_656 3_655 n
Cs15 Cs14 Cs15 95.9(5) 1_656 2_555 n
Cs15 Cs14 Cs15 70.2(4) 1_656 4_665 n
Cs15 Cs14 K15 95.9(5) 1_656 2_555 n
Cs15 Cs14 K15 70.2(4) 1_656 4_665 n
Cs15 Cs14 Ow1 23.4(5) 1_656 3_655 n
Cs15 Cs14 K16 78.7(5) 1_656 2_655 n
Cs15 Cs14 K16 23.4(5) 1_656 3_655 n
Cs15 Cs14 Cs16 78.7(5) 1_656 2_655 n
Cs15 Cs14 Cs16 23.4(5) 1_656 3_655 n
Cs15 Cs14 Cs15 160.45(26) 2_555 4_665 n
Cs15 Cs14 K15 0.0 2_555 2_555 n
Cs15 Cs14 K15 160.45(26) 2_555 4_665 n
Cs15 Cs14 Ow1 116.7(6) 2_555 3_655 n
Cs15 Cs14 K16 129.0(7) 2_555 2_655 n
Cs15 Cs14 K16 116.7(6) 2_555 3_655 n
Cs15 Cs14 Cs16 129.0(7) 2_555 2_655 n
Cs15 Cs14 Cs16 116.7(6) 2_555 3_655 n
Cs15 Cs14 K15 160.45(26) 4_665 2_555 n
Cs15 Cs14 K15 0.0 4_665 4_665 n
Cs15 Cs14 Ow1 47.4(4) 4_665 3_655 n
Cs15 Cs14 K16 36.7(4) 4_665 2_655 n
Cs15 Cs14 K16 47.4(4) 4_665 3_655 n
Cs15 Cs14 Cs16 36.7(4) 4_665 2_655 n
Cs15 Cs14 Cs16 47.4(4) 4_665 3_655 n
K15 Cs14 K15 160.45(26) 2_555 4_665 n
K15 Cs14 Ow1 116.7(6) 2_555 3_655 n
K15 Cs14 K16 129.0(7) 2_555 2_655 n
K15 Cs14 K16 116.7(6) 2_555 3_655 n
K15 Cs14 Cs16 129.0(7) 2_555 2_655 n
K15 Cs14 Cs16 116.7(6) 2_555 3_655 n
K15 Cs14 Ow1 47.4(4) 4_665 3_655 n
K15 Cs14 K16 36.7(4) 4_665 2_655 n
K15 Cs14 K16 47.4(4) 4_665 3_655 n
K15 Cs14 Cs16 36.7(4) 4_665 2_655 n
K15 Cs14 Cs16 47.4(4) 4_665 3_655 n
Ow1 Cs14 K16 57.76(28) 3_655 2_655 n
Ow1 Cs14 K16 0.0 3_655 3_655 n
Ow1 Cs14 Cs16 57.76(28) 3_655 2_655 n
Ow1 Cs14 Cs16 0.0 3_655 3_655 n
K16 Cs14 K16 57.76(28) 2_655 3_655 n
K16 Cs14 Cs16 0.0 2_655 2_655 n
K16 Cs14 Cs16 57.76(28) 2_655 3_655 n
K16 Cs14 Cs16 57.76(28) 3_655 2_655 n
K16 Cs14 Cs16 0.0 3_655 3_655 n
Cs16 Cs14 Cs16 57.76(28) 2_655 3_655 n
ZR1 Cs15 SI2 51.71(33) 2_455 1_555 n
ZR1 Cs15 SI2 146.4(5) 2_455 2_555 n
ZR1 Cs15 SI4 150.6(5) 2_455 1_554 n
ZR1 Cs15 SI4 53.15(34) 2_455 2_455 n
ZR1 Cs15 O6 76.4(4) 2_455 1_555 n
ZR1 Cs15 O8 28.7(4) 2_455 2_455 n
ZR1 Cs15 O9 29.6(4) 2_455 2_455 n
ZR1 Cs15 O10 80.2(4) 2_455 1_554 n
ZR1 Cs15 O11 160.2(6) 2_455 2_555 n
ZR1 Cs15 Cs14 48.9(4) 2_455 1_454 n
ZR1 Cs15 Cs14 95.84(30) 2_455 2_455 n
ZR1 Cs15 Cs14 143.4(4) 2_455 4_664 n
ZR1 Cs15 Ow1 93.3(9) 2_455 2_555 n
ZR1 Cs15 Ow1 75.4(9) 2_455 3_554 n
ZR1 Cs15 K16 93.3(9) 2_455 2_555 n
ZR1 Cs15 K16 75.4(9) 2_455 3_554 n
ZR1 Cs15 Cs16 93.3(9) 2_455 2_555 n
ZR1 Cs15 Cs16 75.4(9) 2_455 3_554 n
SI2 Cs15 SI2 94.71(35) 1_555 2_555 n
SI2 Cs15 SI4 124.1(4) 1_555 1_554 n
SI2 Cs15 SI4 71.55(35) 1_555 2_455 n
SI2 Cs15 O6 24.95(31) 1_555 1_555 n
SI2 Cs15 O8 66.8(4) 1_555 2_455 n
SI2 Cs15 O9 25.07(33) 1_555 2_455 n
SI2 Cs15 O10 89.5(5) 1_555 1_554 n
SI2 Cs15 O11 112.8(6) 1_555 2_555 n
SI2 Cs15 Cs14 99.3(4) 1_555 1_454 n
SI2 Cs15 Cs14 62.4(5) 1_555 2_455 n
SI2 Cs15 Cs14 139.9(8) 1_555 4_664 n
SI2 Cs15 Ow1 98.3(7) 1_555 2_555 n
SI2 Cs15 Ow1 126.9(10) 1_555 3_554 n
SI2 Cs15 K16 98.3(7) 1_555 2_555 n
SI2 Cs15 K16 126.9(10) 1_555 3_554 n
SI2 Cs15 Cs16 98.3(7) 1_555 2_555 n
SI2 Cs15 Cs16 126.9(10) 1_555 3_554 n
SI2 Cs15 SI4 44.70(29) 2_555 1_554 n
SI2 Cs15 SI4 122.6(4) 2_555 2_455 n
SI2 Cs15 O6 70.1(4) 2_555 1_555 n
SI2 Cs15 O8 146.8(5) 2_555 2_455 n
SI2 Cs15 O9 117.7(5) 2_555 2_455 n
SI2 Cs15 O10 102.2(5) 2_555 1_554 n
SI2 Cs15 O11 22.95(29) 2_555 2_555 n
SI2 Cs15 Cs14 161.5(6) 2_555 1_454 n
SI2 Cs15 Cs14 63.0(4) 2_555 2_455 n
SI2 Cs15 Cs14 61.3(4) 2_555 4_664 n
SI2 Cs15 Ow1 91.5(9) 2_555 2_555 n
SI2 Cs15 Ow1 138.0(10) 2_555 3_554 n
SI2 Cs15 K16 91.5(9) 2_555 2_555 n
SI2 Cs15 K16 138.0(10) 2_555 3_554 n
SI2 Cs15 Cs16 91.5(9) 2_555 2_555 n
SI2 Cs15 Cs16 138.0(10) 2_555 3_554 n
SI4 Cs15 SI4 97.5(4) 1_554 2_455 n
SI4 Cs15 O6 105.2(5) 1_554 1_555 n
SI4 Cs15 O8 123.0(6) 1_554 2_455 n
SI4 Cs15 O9 148.0(5) 1_554 2_455 n
SI4 Cs15 O10 70.5(4) 1_554 1_554 n
SI4 Cs15 O11 22.13(29) 1_554 2_555 n
SI4 Cs15 Cs14 116.9(5) 1_554 1_454 n
SI4 Cs15 Cs14 64.5(4) 1_554 2_455 n
SI4 Cs15 Cs14 62.1(4) 1_554 4_664 n
SI4 Cs15 Ow1 115.5(9) 1_554 2_555 n
SI4 Cs15 Ow1 98.7(10) 1_554 3_554 n
SI4 Cs15 K16 115.5(9) 1_554 2_555 n
SI4 Cs15 K16 98.7(10) 1_554 3_554 n
SI4 Cs15 Cs16 115.5(9) 1_554 2_555 n
SI4 Cs15 Cs16 98.7(10) 1_554 3_554 n
SI4 Cs15 O6 88.8(6) 2_455 1_555 n
SI4 Cs15 O8 27.1(4) 2_455 2_455 n
SI4 Cs15 O9 68.8(4) 2_455 2_455 n
SI4 Cs15 O10 27.14(32) 2_455 1_554 n
SI4 Cs15 O11 113.4(6) 2_455 2_555 n
SI4 Cs15 Cs14 52.35(29) 2_455 1_454 n
SI4 Cs15 Cs14 61.4(5) 2_455 2_455 n
SI4 Cs15 Cs14 148.0(8) 2_455 4_664 n
SI4 Cs15 Ow1 144.4(10) 2_455 2_555 n
SI4 Cs15 Ow1 73.3(6) 2_455 3_554 n
SI4 Cs15 K16 144.4(10) 2_455 2_555 n
SI4 Cs15 K16 73.3(6) 2_455 3_554 n
SI4 Cs15 Cs16 144.4(10) 2_455 2_555 n
SI4 Cs15 Cs16 73.3(6) 2_455 3_554 n
O6 Cs15 O8 90.4(6) 1_555 2_455 n
O6 Cs15 O9 48.1(4) 1_555 2_455 n
O6 Cs15 O10 98.2(7) 1_555 1_554 n
O6 Cs15 O11 89.7(5) 1_555 2_555 n
O6 Cs15 Cs14 124.2(5) 1_555 1_454 n
O6 Cs15 Cs14 54.7(7) 1_555 2_455 n
O6 Cs15 Cs14 119.2(8) 1_555 4_664 n
O6 Cs15 Ow1 94.8(8) 1_555 2_555 n
O6 Cs15 Ow1 151.8(10) 1_555 3_554 n
O6 Cs15 K16 94.8(8) 1_555 2_555 n
O6 Cs15 K16 151.8(10) 1_555 3_554 n
O6 Cs15 Cs16 94.8(8) 1_555 2_555 n
O6 Cs15 Cs16 151.8(10) 1_555 3_554 n
O8 Cs15 O9 52.9(5) 2_455 2_455 n
O8 Cs15 O10 52.9(4) 2_455 1_554 n
O8 Cs15 O11 140.5(7) 2_455 2_555 n
O8 Cs15 Cs14 36.3(4) 2_455 1_454 n
O8 Cs15 Cs14 83.9(5) 2_455 2_455 n
O8 Cs15 Cs14 148.7(7) 2_455 4_664 n
O8 Cs15 Ow1 117.4(10) 2_455 2_555 n
O8 Cs15 Ow1 63.7(8) 2_455 3_554 n
O8 Cs15 K16 117.4(10) 2_455 2_555 n
O8 Cs15 K16 63.7(8) 2_455 3_554 n
O8 Cs15 Cs16 117.4(10) 2_455 2_555 n
O8 Cs15 Cs16 63.7(8) 2_455 3_554 n
O9 Cs15 O10 93.8(5) 2_455 1_554 n
O9 Cs15 O11 137.6(6) 2_455 2_555 n
O9 Cs15 Cs14 78.5(5) 2_455 1_454 n
O9 Cs15 Cs14 83.8(5) 2_455 2_455 n
O9 Cs15 Cs14 141.2(7) 2_455 4_664 n
O9 Cs15 Ow1 87.5(9) 2_455 2_555 n
O9 Cs15 Ow1 104.2(10) 2_455 3_554 n
O9 Cs15 K16 87.5(9) 2_455 2_555 n
O9 Cs15 K16 104.2(10) 2_455 3_554 n
O9 Cs15 Cs16 87.5(9) 2_455 2_555 n
O9 Cs15 Cs16 104.2(10) 2_455 3_554 n
O10 Cs15 O11 88.0(5) 1_554 2_555 n
O10 Cs15 Cs14 66.2(5) 1_554 1_454 n
O10 Cs15 Cs14 51.7(7) 1_554 2_455 n
O10 Cs15 Cs14 125.0(8) 1_554 4_664 n
O10 Cs15 Ow1 163.7(9) 1_554 2_555 n
O10 Cs15 Ow1 75.7(7) 1_554 3_554 n
O10 Cs15 K16 163.7(9) 1_554 2_555 n
O10 Cs15 K16 75.7(7) 1_554 3_554 n
O10 Cs15 Cs16 163.7(9) 1_554 2_555 n
O10 Cs15 Cs16 75.7(7) 1_554 3_554 n
O11 Cs15 Cs14 138.6(6) 2_555 1_454 n
O11 Cs15 Cs14 64.4(5) 2_555 2_455 n
O11 Cs15 Cs14 56.2(5) 2_555 4_664 n
O11 Cs15 Ow1 102.0(10) 2_555 2_555 n
O11 Cs15 Ow1 117.1(11) 2_555 3_554 n
O11 Cs15 K16 102.0(10) 2_555 2_555 n
O11 Cs15 K16 117.1(11) 2_555 3_554 n
O11 Cs15 Cs16 102.0(10) 2_555 2_555 n
O11 Cs15 Cs16 117.1(11) 2_555 3_554 n
Cs14 Cs15 Cs14 113.5(4) 1_454 2_455 n
Cs14 Cs15 Cs14 112.5(6) 1_454 4_664 n
Cs14 Cs15 Ow1 98.3(8) 1_454 2_555 n
Cs14 Cs15 Ow1 28.1(8) 1_454 3_554 n
Cs14 Cs15 K16 98.3(8) 1_454 2_555 n
Cs14 Cs15 K16 28.1(8) 1_454 3_554 n
Cs14 Cs15 Cs16 98.3(8) 1_454 2_555 n
Cs14 Cs15 Cs16 28.1(8) 1_454 3_554 n
Cs14 Cs15 Cs14 120.47(33) 2_455 4_664 n
Cs14 Cs15 Ow1 144.4(9) 2_455 2_555 n
Cs14 Cs15 Ow1 127.4(9) 2_455 3_554 n
Cs14 Cs15 K16 144.4(9) 2_455 2_555 n
Cs14 Cs15 K16 127.4(9) 2_455 3_554 n
Cs14 Cs15 Cs16 144.4(9) 2_455 2_555 n
Cs14 Cs15 Cs16 127.4(9) 2_455 3_554 n
Cs14 Cs15 Ow1 54.7(9) 4_664 2_555 n
Cs14 Cs15 Ow1 85.2(9) 4_664 3_554 n
Cs14 Cs15 K16 54.7(9) 4_664 2_555 n
Cs14 Cs15 K16 85.2(9) 4_664 3_554 n
Cs14 Cs15 Cs16 54.7(9) 4_664 2_555 n
Cs14 Cs15 Cs16 85.2(9) 4_664 3_554 n
Ow1 Cs15 Ow1 88.1(5) 2_555 3_554 n
Ow1 Cs15 K16 0.0 2_555 2_555 n
Ow1 Cs15 K16 88.1(5) 2_555 3_554 n
Ow1 Cs15 Cs16 0.0 2_555 2_555 n
Ow1 Cs15 Cs16 88.1(5) 2_555 3_554 n
Ow1 Cs15 K16 88.1(5) 3_554 2_555 n
Ow1 Cs15 K16 0.0 3_554 3_554 n
Ow1 Cs15 Cs16 88.1(5) 3_554 2_555 n
Ow1 Cs15 Cs16 0.0 3_554 3_554 n
K16 Cs15 K16 88.1(5) 2_555 3_554 n
K16 Cs15 Cs16 0.0 2_555 2_555 n
K16 Cs15 Cs16 88.1(5) 2_555 3_554 n
K16 Cs15 Cs16 88.1(5) 3_554 2_555 n
K16 Cs15 Cs16 0.0 3_554 3_554 n
Cs16 Cs15 Cs16 88.1(5) 2_555 3_554 n
SI4 K15 O6 88.8(6) 2_455 1_555 n
SI4 K15 O8 27.1(4) 2_455 2_455 n
SI4 K15 O10 27.14(32) 2_455 1_554 n
SI4 K15 O11 113.4(6) 2_455 2_555 n
SI4 K15 Cs14 61.4(5) 2_455 2_455 n
SI4 K15 Cs14 148.0(8) 2_455 4_664 n
SI4 K15 Ow1 144.4(10) 2_455 2_555 n
SI4 K15 Ow1 73.3(6) 2_455 3_554 n
SI4 K15 K16 144.4(10) 2_455 2_555 n
SI4 K15 K16 73.3(6) 2_455 3_554 n
SI4 K15 Cs16 144.4(10) 2_455 2_555 n
SI4 K15 Cs16 73.3(6) 2_455 3_554 n
O6 K15 O8 90.4(6) 1_555 2_455 n
O6 K15 O10 98.2(7) 1_555 1_554 n
O6 K15 O11 89.7(5) 1_555 2_555 n
O6 K15 Cs14 54.7(7) 1_555 2_455 n
O6 K15 Cs14 119.2(8) 1_555 4_664 n
O6 K15 Ow1 94.8(8) 1_555 2_555 n
O6 K15 Ow1 151.8(10) 1_555 3_554 n
O6 K15 K16 94.8(8) 1_555 2_555 n
O6 K15 K16 151.8(10) 1_555 3_554 n
O6 K15 Cs16 94.8(8) 1_555 2_555 n
O6 K15 Cs16 151.8(10) 1_555 3_554 n
O8 K15 O10 52.9(4) 2_455 1_554 n
O8 K15 O11 140.5(7) 2_455 2_555 n
O8 K15 Cs14 83.9(5) 2_455 2_455 n
O8 K15 Cs14 148.7(7) 2_455 4_664 n
O8 K15 Ow1 117.4(10) 2_455 2_555 n
O8 K15 Ow1 63.7(8) 2_455 3_554 n
O8 K15 K16 117.4(10) 2_455 2_555 n
O8 K15 K16 63.7(8) 2_455 3_554 n
O8 K15 Cs16 117.4(10) 2_455 2_555 n
O8 K15 Cs16 63.7(8) 2_455 3_554 n
O10 K15 O11 88.0(5) 1_554 2_555 n
O10 K15 Cs14 51.7(7) 1_554 2_455 n
O10 K15 Cs14 125.0(8) 1_554 4_664 n
O10 K15 Ow1 163.7(9) 1_554 2_555 n
O10 K15 Ow1 75.7(7) 1_554 3_554 n
O10 K15 K16 163.7(9) 1_554 2_555 n
O10 K15 K16 75.7(7) 1_554 3_554 n
O10 K15 Cs16 163.7(9) 1_554 2_555 n
O10 K15 Cs16 75.7(7) 1_554 3_554 n
O11 K15 Cs14 64.4(5) 2_555 2_455 n
O11 K15 Cs14 56.2(5) 2_555 4_664 n
O11 K15 Ow1 102.0(10) 2_555 2_555 n
O11 K15 Ow1 117.1(11) 2_555 3_554 n
O11 K15 K16 102.0(10) 2_555 2_555 n
O11 K15 K16 117.1(11) 2_555 3_554 n
O11 K15 Cs16 102.0(10) 2_555 2_555 n
O11 K15 Cs16 117.1(11) 2_555 3_554 n
Cs14 K15 Cs14 120.47(33) 2_455 4_664 n
Cs14 K15 Ow1 144.4(9) 2_455 2_555 n
Cs14 K15 Ow1 127.4(9) 2_455 3_554 n
Cs14 K15 K16 144.4(9) 2_455 2_555 n
Cs14 K15 K16 127.4(9) 2_455 3_554 n
Cs14 K15 Cs16 144.4(9) 2_455 2_555 n
Cs14 K15 Cs16 127.4(9) 2_455 3_554 n
Cs14 K15 Ow1 54.7(9) 4_664 2_555 n
Cs14 K15 Ow1 85.2(9) 4_664 3_554 n
Cs14 K15 K16 54.7(9) 4_664 2_555 n
Cs14 K15 K16 85.2(9) 4_664 3_554 n
Cs14 K15 Cs16 54.7(9) 4_664 2_555 n
Cs14 K15 Cs16 85.2(9) 4_664 3_554 n
Ow1 K15 Ow1 88.1(5) 2_555 3_554 n
Ow1 K15 K16 0.0 2_555 2_555 n
Ow1 K15 K16 88.1(5) 2_555 3_554 n
Ow1 K15 Cs16 0.0 2_555 2_555 n
Ow1 K15 Cs16 88.1(5) 2_555 3_554 n
Ow1 K15 K16 88.1(5) 3_554 2_555 n
Ow1 K15 K16 0.0 3_554 3_554 n
Ow1 K15 Cs16 88.1(5) 3_554 2_555 n
Ow1 K15 Cs16 0.0 3_554 3_554 n
K16 K15 K16 88.1(5) 2_555 3_554 n
K16 K15 Cs16 0.0 2_555 2_555 n
K16 K15 Cs16 88.1(5) 2_555 3_554 n
K16 K15 Cs16 88.1(5) 3_554 2_555 n
K16 K15 Cs16 0.0 3_554 3_554 n
Cs16 K15 Cs16 88.1(5) 2_555 3_554 n
Cs14 Ow1 Cs15 77.9(9) 3_645 2_455 n
Cs14 Ow1 Cs15 128.4(12) 3_645 3_544 n
Cs14 Ow1 K15 77.9(9) 3_645 2_455 n
Cs14 Ow1 K15 128.4(12) 3_645 3_544 n
Cs15 Ow1 Cs15 150.3(12) 2_455 3_544 n
Cs15 Ow1 K15 0.0 2_455 2_455 n
Cs15 Ow1 K15 150.3(12) 2_455 3_544 n
Cs15 Ow1 K15 150.3(12) 3_544 2_455 n
Cs15 Ow1 K15 0.0 3_544 3_544 n
K15 Ow1 K15 150.3(12) 2_455 3_544 n
K16 Ow3 K16 88.1(5) 2_555 3_554 n
K16 Ow3 Cs16 0.0 2_555 2_555 n
K16 Ow3 Cs16 88.1(5) 2_555 3_554 n
K16 Ow3 Cs16 88.1(5) 3_554 2_555 n
K16 Ow3 Cs16 0.0 3_554 3_554 n
Cs16 Ow3 Cs16 88.1(5) 2_555 3_554 n
O5 K16 O8 99.7(7) 3_545 4_554 n
O5 K16 Cs14 76.2(10) 3_545 2_355 n
O5 K16 Cs14 114.6(10) 3_545 3_645 n
O5 K16 Cs15 100.0(10) 3_545 2_455 n
O5 K16 Cs15 82.2(11) 3_545 3_544 n
O5 K16 K15 100.0(10) 3_545 2_455 n
O5 K16 K15 82.2(11) 3_545 3_544 n
O5 K16 Ow3 100.0(10) 3_545 2_455 n
O5 K16 Ow3 82.2(11) 3_545 3_544 n
O5 K16 K16 114.4(18) 3_545 4_454 n
O5 K16 K16 61.4(10) 3_545 4_455 n
O5 K16 Cs16 114.4(18) 3_545 4_454 n
O5 K16 Cs16 61.4(10) 3_545 4_455 n
O8 K16 Cs14 122.4(9) 4_554 2_355 n
O8 K16 Cs14 64.8(9) 4_554 3_645 n
O8 K16 Cs15 142.3(16) 4_554 2_455 n
O8 K16 Cs15 64.4(6) 4_554 3_544 n
O8 K16 K15 142.3(16) 4_554 2_455 n
O8 K16 K15 64.4(6) 4_554 3_544 n
O8 K16 Ow3 142.3(16) 4_554 2_455 n
O8 K16 Ow3 64.4(6) 4_554 3_544 n
O8 K16 K16 93.7(8) 4_554 4_454 n
O8 K16 K16 126.2(10) 4_554 4_455 n
O8 K16 Cs16 93.7(8) 4_554 4_454 n
O8 K16 Cs16 126.2(10) 4_554 4_455 n
Cs14 K16 Cs14 167.0(8) 2_355 3_645 n
Cs14 K16 Cs15 93.4(8) 2_355 2_455 n
Cs14 K16 Cs15 58.1(8) 2_355 3_544 n
Cs14 K16 K15 93.4(8) 2_355 2_455 n
Cs14 K16 K15 58.1(8) 2_355 3_544 n
Cs14 K16 Ow3 93.4(8) 2_355 2_455 n
Cs14 K16 Ow3 58.1(8) 2_355 3_544 n
Cs14 K16 K16 44.1(11) 2_355 4_454 n
Cs14 K16 K16 102.4(14) 2_355 4_455 n
Cs14 K16 Cs16 44.1(11) 2_355 4_454 n
Cs14 K16 Cs16 102.4(14) 2_355 4_455 n
Cs14 K16 Cs15 77.9(9) 3_645 2_455 n
Cs14 K16 Cs15 128.4(12) 3_645 3_544 n
Cs14 K16 K15 77.9(9) 3_645 2_455 n
Cs14 K16 K15 128.4(12) 3_645 3_544 n
Cs14 K16 Ow3 77.9(9) 3_645 2_455 n
Cs14 K16 Ow3 128.4(12) 3_645 3_544 n
Cs14 K16 K16 129.0(18) 3_645 4_454 n
Cs14 K16 K16 78.1(12) 3_645 4_455 n
Cs14 K16 Cs16 129.0(18) 3_645 4_454 n
Cs14 K16 Cs16 78.1(12) 3_645 4_455 n
Cs15 K16 Cs15 150.3(12) 2_455 3_544 n
Cs15 K16 K15 0.0 2_455 2_455 n
Cs15 K16 K15 150.3(12) 2_455 3_544 n
Cs15 K16 Ow3 0.0 2_455 2_455 n
Cs15 K16 Ow3 150.3(12) 2_455 3_544 n
Cs15 K16 K16 106.7(8) 2_455 4_454 n
Cs15 K16 K16 43.9(6) 2_455 4_455 n
Cs15 K16 Cs16 106.7(8) 2_455 4_454 n
Cs15 K16 Cs16 43.9(6) 2_455 4_455 n
Cs15 K16 K15 150.3(12) 3_544 2_455 n
Cs15 K16 K15 0.0 3_544 3_544 n
Cs15 K16 Ow3 150.3(12) 3_544 2_455 n
Cs15 K16 Ow3 0.0 3_544 3_544 n
Cs15 K16 K16 47.9(6) 3_544 4_454 n
Cs15 K16 K16 142.7(20) 3_544 4_455 n
Cs15 K16 Cs16 47.9(6) 3_544 4_454 n
Cs15 K16 Cs16 142.7(20) 3_544 4_455 n
K15 K16 K15 150.3(12) 2_455 3_544 n
K15 K16 Ow3 0.0 2_455 2_455 n
K15 K16 Ow3 150.3(12) 2_455 3_544 n
K15 K16 K16 106.7(8) 2_455 4_454 n
K15 K16 K16 43.9(6) 2_455 4_455 n
K15 K16 Cs16 106.7(8) 2_455 4_454 n
K15 K16 Cs16 43.9(6) 2_455 4_455 n
K15 K16 Ow3 150.3(12) 3_544 2_455 n
K15 K16 Ow3 0.0 3_544 3_544 n
K15 K16 K16 47.9(6) 3_544 4_454 n
K15 K16 K16 142.7(20) 3_544 4_455 n
K15 K16 Cs16 47.9(6) 3_544 4_454 n
K15 K16 Cs16 142.7(20) 3_544 4_455 n
Ow3 K16 Ow3 150.3(12) 2_455 3_544 n
Ow3 K16 K16 106.7(8) 2_455 4_454 n
Ow3 K16 K16 43.9(6) 2_455 4_455 n
Ow3 K16 Cs16 106.7(8) 2_455 4_454 n
Ow3 K16 Cs16 43.9(6) 2_455 4_455 n
Ow3 K16 K16 47.9(6) 3_544 4_454 n
Ow3 K16 K16 142.7(20) 3_544 4_455 n
Ow3 K16 Cs16 47.9(6) 3_544 4_454 n
Ow3 K16 Cs16 142.7(20) 3_544 4_455 n
K16 K16 K16 140.0(16) 4_454 4_455 n
K16 K16 Cs16 0.0 4_454 4_454 n
K16 K16 Cs16 140.0(16) 4_454 4_455 n
K16 K16 Cs16 140.0(16) 4_455 4_454 n
K16 K16 Cs16 0.0 4_455 4_455 n
Cs16 K16 Cs16 140.0(16) 4_454 4_455 n
ZR1 Cs16 SI3 51.8(5) 4_554 1_554 n
ZR1 Cs16 SI3 141.8(7) 4_554 4_454 n
ZR1 Cs16 SI4 50.0(4) 4_554 4_554 n
ZR1 Cs16 O5 124.4(6) 4_554 3_545 n
ZR1 Cs16 O7 27.7(4) 4_554 4_554 n
ZR1 Cs16 O8 25.6(5) 4_554 4_554 n
ZR1 Cs16 O10 71.8(5) 4_554 3_545 n
ZR1 Cs16 Cs14 117.2(7) 4_554 2_355 n
ZR1 Cs16 Cs14 63.9(9) 4_554 3_645 n
ZR1 Cs16 Cs15 129.8(13) 4_554 2_455 n
ZR1 Cs16 Cs15 66.7(6) 4_554 3_544 n
ZR1 Cs16 K15 129.8(13) 4_554 2_455 n
ZR1 Cs16 K15 66.7(6) 4_554 3_544 n
ZR1 Cs16 Ow3 129.8(13) 4_554 2_455 n
ZR1 Cs16 Ow3 66.7(6) 4_554 3_544 n
ZR1 Cs16 K16 77.3(8) 4_554 4_454 n
ZR1 Cs16 K16 140.4(14) 4_554 4_455 n
ZR1 Cs16 Cs16 77.3(8) 4_554 4_454 n
ZR1 Cs16 Cs16 140.4(14) 4_554 4_455 n
SI3 Cs16 SI3 158.1(8) 1_554 4_454 n
SI3 Cs16 SI4 101.5(8) 1_554 4_554 n
SI3 Cs16 O5 174.1(9) 1_554 3_545 n
SI3 Cs16 O7 24.7(4) 1_554 4_554 n
SI3 Cs16 O8 77.0(9) 1_554 4_554 n
SI3 Cs16 O10 123.1(8) 1_554 3_545 n
SI3 Cs16 Cs14 101.3(6) 1_554 2_355 n
SI3 Cs16 Cs14 68.7(10) 1_554 3_645 n
SI3 Cs16 Cs15 85.4(8) 1_554 2_455 n
SI3 Cs16 Cs15 91.9(8) 1_554 3_544 n
SI3 Cs16 K15 85.4(8) 1_554 2_455 n
SI3 Cs16 K15 91.9(8) 1_554 3_544 n
SI3 Cs16 Ow3 85.4(8) 1_554 2_455 n
SI3 Cs16 Ow3 91.9(8) 1_554 3_544 n
SI3 Cs16 K16 61.4(9) 1_554 4_454 n
SI3 Cs16 K16 124.5(13) 1_554 4_455 n
SI3 Cs16 Cs16 61.4(9) 1_554 4_454 n
SI3 Cs16 Cs16 124.5(13) 1_554 4_455 n
SI3 Cs16 SI4 96.0(7) 4_454 4_554 n
SI3 Cs16 O5 22.1(4) 4_454 3_545 n
SI3 Cs16 O7 159.7(11) 4_454 4_554 n
SI3 Cs16 O8 119.6(8) 4_454 4_554 n
SI3 Cs16 O10 71.5(7) 4_454 3_545 n
SI3 Cs16 Cs14 58.4(7) 4_454 2_355 n
SI3 Cs16 Cs14 129.8(10) 4_454 3_645 n
SI3 Cs16 Cs15 87.6(9) 4_454 2_455 n
SI3 Cs16 Cs15 83.9(11) 4_454 3_544 n
SI3 Cs16 K15 87.6(9) 4_454 2_455 n
SI3 Cs16 K15 83.9(11) 4_454 3_544 n
SI3 Cs16 Ow3 87.6(9) 4_454 2_455 n
SI3 Cs16 Ow3 83.9(11) 4_454 3_544 n
SI3 Cs16 K16 101.2(16) 4_454 4_454 n
SI3 Cs16 K16 59.4(11) 4_454 4_455 n
SI3 Cs16 Cs16 101.2(16) 4_454 4_454 n
SI3 Cs16 Cs16 59.4(11) 4_454 4_455 n
SI4 Cs16 O5 75.4(5) 4_554 3_545 n
SI4 Cs16 O7 77.7(6) 4_554 4_554 n
SI4 Cs16 O8 24.5(4) 4_554 4_554 n
SI4 Cs16 O10 25.68(29) 4_554 3_545 n
SI4 Cs16 Cs14 117.9(8) 4_554 2_355 n
SI4 Cs16 Cs14 73.4(6) 4_554 3_645 n
SI4 Cs16 Cs15 145.3(10) 4_554 2_455 n
SI4 Cs16 Cs15 64.1(5) 4_554 3_544 n
SI4 Cs16 K15 145.3(10) 4_554 2_455 n
SI4 Cs16 K15 64.1(5) 4_554 3_544 n
SI4 Cs16 Ow3 145.3(10) 4_554 2_455 n
SI4 Cs16 Ow3 64.1(5) 4_554 3_544 n
SI4 Cs16 K16 106.3(6) 4_554 4_454 n
SI4 Cs16 K16 110.1(6) 4_554 4_455 n
SI4 Cs16 Cs16 106.3(6) 4_554 4_454 n
SI4 Cs16 Cs16 110.1(6) 4_554 4_455 n
O5 Cs16 O7 150.7(8) 3_545 4_554 n
O5 Cs16 O8 99.7(7) 3_545 4_554 n
O5 Cs16 O10 52.6(6) 3_545 3_545 n
O5 Cs16 Cs14 76.2(10) 3_545 2_355 n
O5 Cs16 Cs14 114.6(10) 3_545 3_645 n
O5 Cs16 Cs15 100.0(10) 3_545 2_455 n
O5 Cs16 Cs15 82.2(11) 3_545 3_544 n
O5 Cs16 K15 100.0(10) 3_545 2_455 n
O5 Cs16 K15 82.2(11) 3_545 3_544 n
O5 Cs16 Ow3 100.0(10) 3_545 2_455 n
O5 Cs16 Ow3 82.2(11) 3_545 3_544 n
O5 Cs16 K16 114.4(18) 3_545 4_454 n
O5 Cs16 K16 61.4(10) 3_545 4_455 n
O5 Cs16 Cs16 114.4(18) 3_545 4_454 n
O5 Cs16 Cs16 61.4(10) 3_545 4_455 n
O7 Cs16 O8 53.2(7) 4_554 4_554 n
O7 Cs16 O10 98.5(7) 4_554 3_545 n
O7 Cs16 Cs14 107.2(9) 4_554 2_355 n
O7 Cs16 Cs14 67.4(12) 4_554 3_645 n
O7 Cs16 Cs15 108.7(12) 4_554 2_455 n
O7 Cs16 Cs15 75.9(9) 4_554 3_544 n
O7 Cs16 K15 108.7(12) 4_554 2_455 n
O7 Cs16 K15 75.9(9) 4_554 3_544 n
O7 Cs16 Ow3 108.7(12) 4_554 2_455 n
O7 Cs16 Ow3 75.9(9) 4_554 3_544 n
O7 Cs16 K16 63.1(10) 4_554 4_454 n
O7 Cs16 K16 140.9(19) 4_554 4_455 n
O7 Cs16 Cs16 63.1(10) 4_554 4_454 n
O7 Cs16 Cs16 140.9(19) 4_554 4_455 n
O8 Cs16 O10 48.1(4) 4_554 3_545 n
O8 Cs16 Cs14 122.4(9) 4_554 2_355 n
O8 Cs16 Cs14 64.8(9) 4_554 3_645 n
O8 Cs16 Cs15 142.3(16) 4_554 2_455 n
O8 Cs16 Cs15 64.4(6) 4_554 3_544 n
O8 Cs16 K15 142.3(16) 4_554 2_455 n
O8 Cs16 K15 64.4(6) 4_554 3_544 n
O8 Cs16 Ow3 142.3(16) 4_554 2_455 n
O8 Cs16 Ow3 64.4(6) 4_554 3_544 n
O8 Cs16 K16 93.7(8) 4_554 4_454 n
O8 Cs16 K16 126.2(10) 4_554 4_455 n
O8 Cs16 Cs16 93.7(8) 4_554 4_454 n
O8 Cs16 Cs16 126.2(10) 4_554 4_455 n
O10 Cs16 Cs14 97.4(9) 3_545 2_355 n
O10 Cs16 Cs14 95.2(7) 3_545 3_645 n
O10 Cs16 Cs15 146.3(10) 3_545 2_455 n
O10 Cs16 Cs15 55.3(6) 3_545 3_544 n
O10 Cs16 K15 146.3(10) 3_545 2_455 n
O10 Cs16 K15 55.3(6) 3_545 3_544 n
O10 Cs16 Ow3 146.3(10) 3_545 2_455 n
O10 Cs16 Ow3 55.3(6) 3_545 3_544 n
O10 Cs16 K16 103.2(9) 3_545 4_454 n
O10 Cs16 K16 102.4(9) 3_545 4_455 n
O10 Cs16 Cs16 103.2(9) 3_545 4_454 n
O10 Cs16 Cs16 102.4(9) 3_545 4_455 n
Cs14 Cs16 Cs14 167.0(8) 2_355 3_645 n
Cs14 Cs16 Cs15 93.4(8) 2_355 2_455 n
Cs14 Cs16 Cs15 58.1(8) 2_355 3_544 n
Cs14 Cs16 K15 93.4(8) 2_355 2_455 n
Cs14 Cs16 K15 58.1(8) 2_355 3_544 n
Cs14 Cs16 Ow3 93.4(8) 2_355 2_455 n
Cs14 Cs16 Ow3 58.1(8) 2_355 3_544 n
Cs14 Cs16 K16 44.1(11) 2_355 4_454 n
Cs14 Cs16 K16 102.4(14) 2_355 4_455 n
Cs14 Cs16 Cs16 44.1(11) 2_355 4_454 n
Cs14 Cs16 Cs16 102.4(14) 2_355 4_455 n
Cs14 Cs16 Cs15 77.9(9) 3_645 2_455 n
Cs14 Cs16 Cs15 128.4(12) 3_645 3_544 n
Cs14 Cs16 K15 77.9(9) 3_645 2_455 n
Cs14 Cs16 K15 128.4(12) 3_645 3_544 n
Cs14 Cs16 Ow3 77.9(9) 3_645 2_455 n
Cs14 Cs16 Ow3 128.4(12) 3_645 3_544 n
Cs14 Cs16 K16 129.0(18) 3_645 4_454 n
Cs14 Cs16 K16 78.1(12) 3_645 4_455 n
Cs14 Cs16 Cs16 129.0(18) 3_645 4_454 n
Cs14 Cs16 Cs16 78.1(12) 3_645 4_455 n
Cs15 Cs16 Cs15 150.3(12) 2_455 3_544 n
Cs15 Cs16 K15 0.0 2_455 2_455 n
Cs15 Cs16 K15 150.3(12) 2_455 3_544 n
Cs15 Cs16 Ow3 0.0 2_455 2_455 n
Cs15 Cs16 Ow3 150.3(12) 2_455 3_544 n
Cs15 Cs16 K16 106.7(8) 2_455 4_454 n
Cs15 Cs16 K16 43.9(6) 2_455 4_455 n
Cs15 Cs16 Cs16 106.7(8) 2_455 4_454 n
Cs15 Cs16 Cs16 43.9(6) 2_455 4_455 n
Cs15 Cs16 K15 150.3(12) 3_544 2_455 n
Cs15 Cs16 K15 0.0 3_544 3_544 n
Cs15 Cs16 Ow3 150.3(12) 3_544 2_455 n
Cs15 Cs16 Ow3 0.0 3_544 3_544 n
Cs15 Cs16 K16 47.9(6) 3_544 4_454 n
Cs15 Cs16 K16 142.7(20) 3_544 4_455 n
Cs15 Cs16 Cs16 47.9(6) 3_544 4_454 n
Cs15 Cs16 Cs16 142.7(20) 3_544 4_455 n
K15 Cs16 K15 150.3(12) 2_455 3_544 n
K15 Cs16 Ow3 0.0 2_455 2_455 n
K15 Cs16 Ow3 150.3(12) 2_455 3_544 n
K15 Cs16 K16 106.7(8) 2_455 4_454 n
K15 Cs16 K16 43.9(6) 2_455 4_455 n
K15 Cs16 Cs16 106.7(8) 2_455 4_454 n
K15 Cs16 Cs16 43.9(6) 2_455 4_455 n
K15 Cs16 Ow3 150.3(12) 3_544 2_455 n
K15 Cs16 Ow3 0.0 3_544 3_544 n
K15 Cs16 K16 47.9(6) 3_544 4_454 n
K15 Cs16 K16 142.7(20) 3_544 4_455 n
K15 Cs16 Cs16 47.9(6) 3_544 4_454 n
K15 Cs16 Cs16 142.7(20) 3_544 4_455 n
Ow3 Cs16 Ow3 150.3(12) 2_455 3_544 n
Ow3 Cs16 K16 106.7(8) 2_455 4_454 n
Ow3 Cs16 K16 43.9(6) 2_455 4_455 n
Ow3 Cs16 Cs16 106.7(8) 2_455 4_454 n
Ow3 Cs16 Cs16 43.9(6) 2_455 4_455 n
Ow3 Cs16 K16 47.9(6) 3_544 4_454 n
Ow3 Cs16 K16 142.7(20) 3_544 4_455 n
Ow3 Cs16 Cs16 47.9(6) 3_544 4_454 n
Ow3 Cs16 Cs16 142.7(20) 3_544 4_455 n
K16 Cs16 K16 140.0(16) 4_454 4_455 n
K16 Cs16 Cs16 0.0 4_454 4_454 n
K16 Cs16 Cs16 140.0(16) 4_454 4_455 n
K16 Cs16 Cs16 140.0(16) 4_455 4_454 n
K16 Cs16 Cs16 0.0 4_455 4_455 n
Cs16 Cs16 Cs16 140.0(16) 4_454 4_455 n

loop_
_geom_bond_atom_site_label_1
_geom_bond_atom_site_label_2
_geom_bond_distance
_geom_bond_site_symmetry_2
_geom_bond_publ_flag
ZR1 O5 2.164(15) 1_555 n
ZR1 O6 2.035(24) 1_555 n
ZR1 O7 2.050(14) 1_555 n
ZR1 O8 2.007(23) 1_555 n
ZR1 O9 2.018(23) 1_555 n
ZR1 O10 2.048(21) 1_555 n
ZR1 Cs14 4.08(4) 2_455 n
ZR1 Cs14 4.09(4) 2_456 n
ZR1 Cs15 4.539(23) 1_555 n
ZR1 Cs15 4.366(23) 1_556 n
ZR1 Cs15 4.079(16) 2_555 n
ZR1 K15 4.366(23) 1_556 n
ZR1 K15 4.079(16) 2_555 n
ZR1 K16 4.30(4) 4_555 n
ZR1 Cs16 4.432(31) 3_555 n
ZR1 Cs16 4.30(4) 4_555 n
SI2 SI3 2.937(17) 1_554 n
SI2 SI4 2.996(18) 2_456 n
SI2 O6 1.673(18) 1_555 n
SI2 O9 1.651(19) 2_455 n
SI2 O11 1.652(16) 1_555 n
SI2 O13 1.666(17) 1_554 n
SI2 Cs14 4.155(20) 1_455 n
SI2 Cs14 4.115(27) 2_455 n
SI2 Cs14 3.971(20) 3_645 n
SI2 Cs15 3.891(19) 1_555 n
SI2 Cs15 3.910(18) 2_455 n
SI2 K15 3.891(19) 1_555 n
SI2 K15 3.910(18) 2_455 n
SI3 SI2 2.937(17) 1_556 n
SI3 SI4 2.924(17) 2_456 n
SI3 O5 1.645(17) 2_456 n
SI3 O7 1.661(17) 4_555 n
SI3 O12 1.674(18) 1_555 n
SI3 O13 1.673(18) 1_555 n
SI3 Cs14 4.115(14) 2_456 n
SI3 Cs14 4.21(4) 3_645 n
SI3 Cs14 4.09(4) 3_646 n
SI3 K16 3.94(4) 1_556 n
SI3 K16 4.02(4) 4_455 n
SI3 Cs16 3.94(4) 1_556 n
SI3 Cs16 4.02(4) 4_455 n
SI4 SI2 2.996(18) 2_556 n
SI4 SI3 2.924(17) 2_556 n
SI4 O8 1.655(19) 1_555 n
SI4 O10 1.674(17) 2_556 n
SI4 O11 1.655(16) 2_556 n
SI4 O12 1.668(17) 2_556 n
SI4 Cs14 3.936(26) 1_555 n
SI4 Cs14 4.273(21) 2_456 n
SI4 Cs14 4.045(22) 4_665 n
SI4 Cs15 3.966(18) 1_556 n
SI4 Cs15 3.630(19) 2_555 n
SI4 K15 3.966(18) 1_556 n
SI4 K15 3.630(19) 2_555 n
SI4 K16 3.864(22) 4_555 n
SI4 Cs16 3.864(22) 4_555 n
O5 ZR1 2.164(15) 1_555 n
O5 SI3 1.645(17) 2_556 n
O5 Cs15 3.828(31) 1_556 n
O5 K16 3.655(34) 2_555 n
O5 K16 3.08(4) 3_555 n
O5 Cs16 3.655(34) 2_555 n
O5 Cs16 3.08(4) 3_555 n
O6 ZR1 2.035(24) 1_555 n
O6 SI2 1.673(18) 1_555 n
O6 Cs14 3.41(4) 2_455 n
O6 Cs15 3.202(31) 1_555 n
O6 K15 3.202(31) 1_555 n
O7 ZR1 2.050(14) 1_555 n
O7 SI3 1.661(17) 4_554 n
O7 Cs14 3.79(6) 2_455 n
O7 Cs14 3.65(6) 2_456 n
O7 Cs15 3.769(27) 2_555 n
O7 K16 3.35(5) 4_555 n
O7 Cs16 3.84(5) 1_655 n
O7 Cs16 3.35(5) 4_555 n
O8 ZR1 2.007(23) 1_555 n
O8 SI4 1.655(19) 1_555 n
O8 Cs14 3.404(34) 2_456 n
O8 Cs15 3.954(21) 1_556 n
O8 Cs15 3.129(21) 2_555 n
O8 K15 3.129(21) 2_555 n
O8 K16 3.112(30) 4_555 n
O8 Cs16 3.112(30) 4_555 n
O9 ZR1 2.018(23) 1_555 n
O9 SI2 1.651(19) 2_555 n
O9 Cs14 3.241(33) 2_455 n
O9 Cs15 3.882(22) 1_555 n
O9 Cs15 3.437(21) 2_555 n
O9 K15 3.437(21) 2_555 n
O10 ZR1 2.048(21) 1_555 n
O10 SI4 1.674(17) 2_456 n
O10 Cs14 3.210(35) 2_456 n
O10 Cs15 2.979(23) 1_556 n
O10 K15 2.979(23) 1_556 n
O10 K16 3.511(28) 3_555 n
O10 Cs16 3.511(28) 3_555 n
O11 SI2 1.652(16) 1_555 n
O11 SI4 1.655(16) 2_456 n
O11 Cs14 3.844(22) 1_455 n
O11 Cs14 3.320(23) 3_645 n
O11 Cs15 2.963(18) 2_455 n
O11 K15 2.963(18) 2_455 n
O12 SI3 1.674(18) 1_555 n
O12 SI4 1.668(17) 2_456 n
O12 Cs14 3.374(23) 2_456 n
O12 Cs14 3.389(33) 3_645 n
O13 SI2 1.666(17) 1_556 n
O13 SI3 1.673(18) 1_555 n
O13 Cs14 3.500(24) 2_456 n
O13 Cs14 3.264(32) 3_646 n
Cs14 ZR1 4.08(4) 2_555 n
Cs14 ZR1 4.09(4) 2_556 n
Cs14 SI2 4.155(20) 1_655 n
Cs14 SI2 4.115(27) 2_555 n
Cs14 SI2 3.971(20) 3_655 n
Cs14 SI3 4.115(14) 2_556 n
Cs14 SI3 4.21(4) 3_655 n
Cs14 SI3 4.09(4) 3_656 n
Cs14 SI4 3.936(26) 1_555 n
Cs14 SI4 4.273(21) 2_556 n
Cs14 SI4 4.045(22) 4_664 n
Cs14 O6 3.41(4) 2_555 n
Cs14 O7 3.79(6) 2_555 n
Cs14 O7 3.65(6) 2_556 n
Cs14 O8 3.404(34) 2_556 n
Cs14 O9 3.241(33) 2_555 n
Cs14 O10 3.210(35) 2_556 n
Cs14 O11 3.844(22) 1_655 n
Cs14 O11 3.320(23) 3_655 n
Cs14 O12 3.374(23) 2_556 n
Cs14 O12 3.389(33) 3_655 n
Cs14 O13 3.500(24) 2_556 n
Cs14 O13 3.264(32) 3_656 n
Cs14 Cs15 5.553(33) 1_655 n
Cs14 Cs15 5.379(32) 1_656 n
Cs14 Cs15 4.043(14) 2_555 n
Cs14 Cs15 3.879(14) 4_665 n
Cs14 K15 5.379(32) 1_656 n
Cs14 K15 4.043(14) 2_555 n
Cs14 K15 3.879(14) 4_665 n
Cs14 Ow1 3.24(5) 3_655 n
Cs14 Ow3 3.879(14) 4_665 n
Cs14 K16 4.55(4) 2_655 n
Cs14 K16 3.24(5) 3_655 n
Cs14 Cs16 4.55(4) 2_655 n
Cs14 Cs16 3.24(5) 3_655 n
Cs15 ZR1 4.366(23) 1_554 n
Cs15 ZR1 4.539(23) 1_555 n
Cs15 ZR1 4.079(16) 2_455 n
Cs15 SI2 3.891(19) 1_555 n
Cs15 SI2 3.910(18) 2_555 n
Cs15 SI4 3.966(18) 1_554 n
Cs15 SI4 3.630(19) 2_455 n
Cs15 O5 3.828(31) 1_554 n
Cs15 O6 3.202(31) 1_555 n
Cs15 O7 3.769(27) 2_455 n
Cs15 O8 3.954(21) 1_554 n
Cs15 O8 3.129(21) 2_455 n
Cs15 O9 3.882(22) 1_555 n
Cs15 O9 3.437(21) 2_455 n
Cs15 O10 2.979(23) 1_554 n
Cs15 O11 2.963(18) 2_555 n
Cs15 Cs14 5.379(32) 1_454 n
Cs15 Cs14 5.553(33) 1_455 n
Cs15 Cs14 4.043(14) 2_455 n
Cs15 Cs14 3.879(14) 4_664 n
Cs15 Cs15 5.465(18) 4_564 n
Cs15 Cs15 5.465(18) 4_565 n
Cs15 K15 5.465(18) 4_564 n
Cs15 K15 5.465(18) 4_565 n
Cs15 Ow1 2.922(24) 2_555 n
Cs15 Ow1 2.731(31) 3_554 n
Cs15 K16 2.922(24) 2_555 n
Cs15 K16 2.731(31) 3_554 n
Cs15 Cs16 2.922(24) 2_555 n
Cs15 Cs16 2.731(31) 3_554 n
Cs15 Cs16 5.535(29) 3_555 n
K15 ZR1 4.366(23) 1_554 n
K15 ZR1 4.079(16) 2_455 n
K15 SI2 3.891(19) 1_555 n
K15 SI2 3.910(18) 2_555 n
K15 SI4 3.966(18) 1_554 n
K15 SI4 3.630(19) 2_455 n
K15 O6 3.202(31) 1_555 n
K15 O8 3.129(21) 2_455 n
K15 O9 3.437(21) 2_455 n
K15 O10 2.979(23) 1_554 n
K15 O11 2.963(18) 2_555 n
K15 Cs14 5.379(32) 1_454 n
K15 Cs14 4.043(14) 2_455 n
K15 Cs14 3.879(14) 4_664 n
K15 Cs15 5.465(18) 4_564 n
K15 Cs15 5.465(18) 4_565 n
K15 Ow1 2.922(24) 2_555 n
K15 Ow1 2.731(31) 3_554 n
K15 K16 2.922(24) 2_555 n
K15 K16 2.731(31) 3_554 n
K15 Cs16 2.922(24) 2_555 n
K15 Cs16 2.731(31) 3_554 n
Ow1 Cs14 3.24(5) 3_645 n
Ow1 Cs15 2.922(24) 2_455 n
Ow1 Cs15 2.731(31) 3_544 n
Ow1 K15 2.922(24) 2_455 n
Ow1 K15 2.731(31) 3_544 n
Ow1 Cs16 3.935(19) 4_454 n
Ow1 Cs16 3.935(19) 4_455 n
Ow3 Cs14 3.879(14) 4_664 n
Ow3 K16 2.922(24) 2_555 n
Ow3 K16 2.731(31) 3_554 n
Ow3 Cs16 2.922(24) 2_555 n
Ow3 Cs16 2.731(31) 3_554 n
K16 ZR1 4.30(4) 4_554 n
K16 SI3 3.94(4) 1_554 n
K16 SI3 4.02(4) 4_454 n
K16 SI4 3.864(22) 4_554 n
K16 O5 3.655(34) 2_455 n
K16 O5 3.08(4) 3_545 n
K16 O7 3.35(5) 4_554 n
K16 O8 3.112(30) 4_554 n
K16 O10 3.511(28) 3_545 n
K16 Cs14 4.55(4) 2_355 n
K16 Cs14 3.24(5) 3_645 n
K16 Cs15 2.922(24) 2_455 n
K16 Cs15 2.731(31) 3_544 n
K16 K15 2.922(24) 2_455 n
K16 K15 2.731(31) 3_544 n
K16 Ow3 2.922(24) 2_455 n
K16 Ow3 2.731(31) 3_544 n
K16 K16 3.935(19) 4_454 n
K16 K16 3.935(19) 4_455 n
K16 Cs16 3.935(19) 4_454 n
K16 Cs16 3.935(19) 4_455 n
Cs16 ZR1 4.432(31) 3_545 n
Cs16 ZR1 4.30(4) 4_554 n
Cs16 SI3 3.94(4) 1_554 n
Cs16 SI3 4.02(4) 4_454 n
Cs16 SI4 3.864(22) 4_554 n
Cs16 O5 3.655(34) 2_455 n
Cs16 O5 3.08(4) 3_545 n
Cs16 O7 3.84(5) 1_455 n
Cs16 O7 3.35(5) 4_554 n
Cs16 O8 3.112(30) 4_554 n
Cs16 O10 3.511(28) 3_545 n
Cs16 Cs14 4.55(4) 2_355 n
Cs16 Cs14 3.24(5) 3_645 n
Cs16 Cs15 2.922(24) 2_455 n
Cs16 Cs15 2.731(31) 3_544 n
Cs16 Cs15 5.535(29) 3_545 n
Cs16 K15 2.922(24) 2_455 n
Cs16 K15 2.731(31) 3_544 n
Cs16 Ow1 3.935(19) 4_454 n
Cs16 Ow1 3.935(19) 4_455 n
Cs16 Ow3 2.922(24) 2_455 n
Cs16 Ow3 2.731(31) 3_544 n
Cs16 K16 3.935(19) 4_454 n
Cs16 K16 3.935(19) 4_455 n
Cs16 Cs16 3.935(19) 4_454 n
Cs16 Cs16 3.935(19) 4_455 n
